data_7120656
loop_
_publ_author_name
'Houjou, Hirohiko'
'Ikedo, Hana'
'Yoshikawa, Isao'

_publ_section_title
;
 Single-crystal UV-Vis spectroscopic examination of a striking odd-even
 effect on structure and chromic behaviour of salicylidene alkylamines
;
_journal_name_full 'Chem. Commun.'
_journal_paper_doi 10.1039/C7CC06268K
_journal_year 2017
_chemical_formula_moiety 'C14 H12 Br N O'
_chemical_formula_sum 'C14 H12 Br N O'
_chemical_formula_weight 290.16
_space_group_crystal_system monoclinic
_space_group_IT_number 14
_space_group_name_Hall '-P 2yn'
_space_group_name_H-M_alt 'P 1 21/n 1'
_symmetry_space_group_name_Hall '-P 2yn'
_symmetry_space_group_name_H-M 'P 1 21/n 1'
_atom_sites_solution_hydrogens mixed
_atom_sites_solution_primary direct
_atom_sites_solution_secondary difmap
_audit_creation_method SHELXL-2016/6
_audit_update_record
;
2017-08-03 deposited with the CCDC.
2017-09-14 downloaded from the CCDC.
;
_cell_angle_alpha 90
_cell_angle_beta 102.576(7)
_cell_angle_gamma 90
_cell_formula_units_Z 8
_cell_length_a 14.100(11)
_cell_length_b 5.993(4)
_cell_length_c 29.53(2)
_cell_measurement_reflns_used 3743
_cell_measurement_temperature 93(2)
_cell_measurement_theta_max 25.40
_cell_measurement_theta_min 2.10
_cell_volume 2435(3)
_computing_cell_refinement 'CrystalClear-SM Expert 2.0 r3'
_computing_data_collection 'CrystalClear-SM Expert 2.0 r3 (Rigaku, 2009)'
_computing_data_reduction 'CrystalClear-SM Expert 2.0 r3'
_computing_molecular_graphics 'CrystalStructure 4.1.1'
_computing_publication_material 'CrystalStructure 4.1.1 (Rigaku, 2015)'
_computing_structure_refinement 'SHELXL-2016/6 (Sheldrick, 2016)'
_computing_structure_solution 'SHELXS-2013 (Sheldrick, 2013)'
_diffrn_ambient_temperature 93(2)
_diffrn_detector_area_resol_mean 7.111
_diffrn_measured_fraction_theta_full 0.954
_diffrn_measured_fraction_theta_max 0.947
_diffrn_measurement_device_type 'VariMax DW with Saturn'
_diffrn_measurement_method \w
_diffrn_radiation_source 'fine-focus sealed tube'
_diffrn_radiation_type MoK\a
_diffrn_radiation_wavelength 0.71075
_diffrn_reflns_av_R_equivalents 0.0698
_diffrn_reflns_av_unetI/netI 0.0741
_diffrn_reflns_Laue_measured_fraction_full 0.954
_diffrn_reflns_Laue_measured_fraction_max 0.947
_diffrn_reflns_limit_h_max 16
_diffrn_reflns_limit_h_min -16
_diffrn_reflns_limit_k_max 7
_diffrn_reflns_limit_k_min -7
_diffrn_reflns_limit_l_max 35
_diffrn_reflns_limit_l_min -35
_diffrn_reflns_number 16441
_diffrn_reflns_point_group_measured_fraction_full 0.954
_diffrn_reflns_point_group_measured_fraction_max 0.947
_diffrn_reflns_theta_full 25.242
_diffrn_reflns_theta_max 25.399
_diffrn_reflns_theta_min 1.773
_exptl_absorpt_coefficient_mu 3.357
_exptl_absorpt_correction_T_max 0.967
_exptl_absorpt_correction_T_min 0.677
_exptl_absorpt_correction_type multi-scan
_exptl_absorpt_process_details 'REQAB (Rigaku, 1998)'
_exptl_crystal_colour colorless
_exptl_crystal_density_diffrn 1.583
_exptl_crystal_description plate
_exptl_crystal_F_000 1168
_exptl_crystal_recrystallization_method 'Re-crystallisation from solvent: methanol'
_exptl_crystal_size_max 0.430
_exptl_crystal_size_mid 0.420
_exptl_crystal_size_min 0.010
_refine_diff_density_max 0.689
_refine_diff_density_min -1.096
_refine_diff_density_rms 0.116
_refine_ls_extinction_method none
_refine_ls_goodness_of_fit_ref 1.053
_refine_ls_hydrogen_treatment mixed
_refine_ls_matrix_type full
_refine_ls_number_parameters 315
_refine_ls_number_reflns 4252
_refine_ls_number_restraints 0
_refine_ls_restrained_S_all 1.053
_refine_ls_R_factor_all 0.0781
_refine_ls_R_factor_gt 0.0539
_refine_ls_shift/su_max 0.001
_refine_ls_shift/su_mean 0.000
_refine_ls_structure_factor_coef Fsqd
_refine_ls_weighting_details 'w=1/[\s^2^(Fo^2^)+(0.0571P)^2^] where P=(Fo^2^+2Fc^2^)/3'
_refine_ls_weighting_scheme calc
_refine_ls_wR_factor_gt 0.1140
_refine_ls_wR_factor_ref 0.1270
_reflns_Friedel_coverage 0.000
_reflns_number_gt 3165
_reflns_number_total 4252
_reflns_threshold_expression 'I > 2\s(I)'
_cod_data_source_file c7cc06268k2.cif
_cod_data_source_block shelxl_CCDC1
_cod_database_code 7120656
_shelx_shelxl_version_number 2016/6
_shelx_space_group_comment
;
The symmetry employed for this shelxl refinement is uniquely defined
by the following loop, which should always be used as a source of
symmetry information in preference to the above space-group names.
They are only intended as comments.
;
_shelx_estimated_absorpt_t_min 0.326
_shelx_estimated_absorpt_t_max 0.967

loop_
_space_group_symop_operation_xyz
'x, y, z'
'-x+1/2, y+1/2, -z+1/2'
'-x, -y, -z'
'x-1/2, -y-1/2, z-1/2'

loop_
_atom_site_label
_atom_site_type_symbol
_atom_site_fract_x
_atom_site_fract_y
_atom_site_fract_z
_atom_site_U_iso_or_equiv
_atom_site_adp_type
_atom_site_occupancy
_atom_site_site_symmetry_order
_atom_site_calc_flag
_atom_site_refinement_flags_posn
_atom_site_refinement_flags_adp
O1 O 0.6229(3) 0.2250(6) 0.55002(12) 0.0269(8) Uani 1 1 d . .
H1 H 0.660(5) 0.313(10) 0.570(2) 0.07(2) Uiso 1 1 d . .
C1 C 0.6110(3) 0.3249(8) 0.50795(16) 0.0211(11) Uani 1 1 d . .
C2 C 0.5626(3) 0.2109(8) 0.46850(16) 0.0228(11) Uani 1 1 d . .
H2 H 0.538370 0.064799 0.471289 0.027 Uiso 1 1 calc R U
C3 C 0.5497(3) 0.3105(8) 0.42521(16) 0.0252(12) Uani 1 1 d . .
H3 H 0.517056 0.232290 0.398342 0.030 Uiso 1 1 calc R U
C4 C 0.5844(3) 0.5234(8) 0.42114(15) 0.0233(11) Uani 1 1 d . .
C5 C 0.6327(3) 0.6393(8) 0.45929(15) 0.0211(11) Uani 1 1 d . .
H4 H 0.657126 0.784515 0.455759 0.025 Uiso 1 1 calc R U
C6 C 0.6459(3) 0.5431(7) 0.50359(15) 0.0190(11) Uani 1 1 d . .
Br1 Br 0.56371(4) 0.65951(9) 0.36158(2) 0.0354(2) Uani 1 1 d . .
C7 C 0.6930(3) 0.6722(8) 0.54457(16) 0.0215(11) Uani 1 1 d . .
H5 H 0.713029 0.820984 0.540645 0.026 Uiso 1 1 calc R U
N1 N 0.7076(3) 0.5900(6) 0.58514(12) 0.0219(9) Uani 1 1 d . .
C8 C 0.7536(3) 0.7345(8) 0.62392(15) 0.0251(12) Uani 1 1 d . .
H6 H 0.753142 0.890802 0.613037 0.030 Uiso 1 1 calc R U
H7 H 0.822049 0.688526 0.635344 0.030 Uiso 1 1 calc R U
C9 C 0.7000(3) 0.7197(8) 0.66315(15) 0.0199(11) Uani 1 1 d . .
C10 C 0.6410(3) 0.8934(8) 0.67177(15) 0.0243(12) Uani 1 1 d . .
H8 H 0.633278 1.022598 0.652684 0.029 Uiso 1 1 calc R U
C11 C 0.5935(3) 0.8788(8) 0.70809(15) 0.0270(12) Uani 1 1 d . .
H9 H 0.552814 0.997833 0.713442 0.032 Uiso 1 1 calc R U
C12 C 0.6045(3) 0.6936(8) 0.73662(16) 0.0283(12) Uani 1 1 d . .
H10 H 0.572542 0.685672 0.761784 0.034 Uiso 1 1 calc R U
C13 C 0.6628(3) 0.5194(8) 0.72792(15) 0.0267(12) Uani 1 1 d . .
H11 H 0.669972 0.389887 0.746908 0.032 Uiso 1 1 calc R U
C14 C 0.7109(3) 0.5329(8) 0.69169(15) 0.0243(12) Uani 1 1 d . .
H12 H 0.751514 0.413659 0.686364 0.029 Uiso 1 1 calc R U
O2 O 0.8779(2) -0.3059(5) 0.44836(11) 0.0248(8) Uani 1 1 d . .
H13 H 0.838(3) -0.212(7) 0.4218(16) 0.027(13) Uiso 1 1 d . .
C15 C 0.8877(3) -0.1823(7) 0.48746(15) 0.0194(11) Uani 1 1 d . .
C16 C 0.9380(3) -0.2734(7) 0.52983(15) 0.0203(11) Uani 1 1 d . .
H14 H 0.963496 -0.420445 0.530754 0.024 Uiso 1 1 calc R U
C17 C 0.9501(3) -0.1496(8) 0.56990(16) 0.0216(11) Uani 1 1 d . .
H15 H 0.985486 -0.210015 0.598335 0.026 Uiso 1 1 calc R U
C18 C 0.9110(3) 0.0630(8) 0.56896(15) 0.0215(11) Uani 1 1 d . .
C19 C 0.8615(3) 0.1562(8) 0.52831(16) 0.0216(11) Uani 1 1 d . .
H16 H 0.835479 0.302400 0.528246 0.026 Uiso 1 1 calc R U
C20 C 0.8493(3) 0.0352(7) 0.48679(15) 0.0193(11) Uani 1 1 d . .
Br2 Br 0.93023(4) 0.23032(9) 0.62512(2) 0.03198(19) Uani 1 1 d . .
C21 C 0.8005(3) 0.1419(8) 0.44290(16) 0.0212(11) Uani 1 1 d . .
H17 H 0.777507 0.290808 0.443251 0.025 Uiso 1 1 calc R U
N2 N 0.7887(3) 0.0376(7) 0.40459(13) 0.0252(10) Uani 1 1 d . .
C22 C 0.7409(4) 0.1590(9) 0.36197(16) 0.0317(13) Uani 1 1 d . .
H18 H 0.725496 0.312931 0.370185 0.038 Uiso 1 1 calc R U
H19 H 0.679050 0.083692 0.347727 0.038 Uiso 1 1 calc R U
C23 C 0.8057(3) 0.1669(8) 0.32735(16) 0.0217(11) Uani 1 1 d . .
C24 C 0.8653(3) 0.3488(8) 0.32601(15) 0.0249(12) Uani 1 1 d . .
H20 H 0.864976 0.469770 0.346780 0.030 Uiso 1 1 calc R U
C25 C 0.9256(4) 0.3566(8) 0.29457(16) 0.0264(12) Uani 1 1 d . .
H21 H 0.965538 0.483473 0.293589 0.032 Uiso 1 1 calc R U
C26 C 0.9276(4) 0.1793(8) 0.26466(15) 0.0264(12) Uani 1 1 d . .
H22 H 0.969779 0.182527 0.243593 0.032 Uiso 1 1 calc R U
C27 C 0.8677(3) -0.0020(8) 0.26572(16) 0.0274(12) Uani 1 1 d . .
H23 H 0.868253 -0.122910 0.244965 0.033 Uiso 1 1 calc R U
C28 C 0.8069(3) -0.0094(8) 0.29675(16) 0.0280(12) Uani 1 1 d . .
H24 H 0.765979 -0.134952 0.297164 0.034 Uiso 1 1 calc R U

loop_
_atom_site_aniso_label
_atom_site_aniso_U_11
_atom_site_aniso_U_22
_atom_site_aniso_U_33
_atom_site_aniso_U_23
_atom_site_aniso_U_13
_atom_site_aniso_U_12
O1 0.031(2) 0.020(2) 0.032(2) 0.0043(16) 0.0113(16) -0.0008(18)
C1 0.014(3) 0.020(3) 0.033(3) 0.001(2) 0.012(2) 0.001(2)
C2 0.018(3) 0.018(3) 0.033(3) -0.005(2) 0.008(2) -0.001(2)
C3 0.017(3) 0.029(3) 0.030(3) -0.007(2) 0.007(2) 0.001(2)
C4 0.017(3) 0.023(3) 0.029(3) 0.000(2) 0.004(2) 0.000(2)
C5 0.018(3) 0.017(3) 0.028(3) -0.002(2) 0.003(2) 0.000(2)
C6 0.015(3) 0.016(3) 0.025(2) -0.0035(19) 0.0023(19) 0.003(2)
Br1 0.0393(4) 0.0352(4) 0.0268(3) 0.0044(2) -0.0035(2) 0.0065(3)
C7 0.016(3) 0.016(3) 0.033(3) 0.000(2) 0.007(2) 0.002(2)
N1 0.021(2) 0.018(2) 0.026(2) -0.0052(17) 0.0040(17) -0.0035(19)
C8 0.024(3) 0.025(3) 0.026(3) -0.003(2) 0.003(2) -0.006(2)
C9 0.015(3) 0.026(3) 0.017(2) -0.0035(19) -0.0007(18) -0.006(2)
C10 0.023(3) 0.019(3) 0.028(3) 0.000(2) -0.001(2) -0.001(2)
C11 0.028(3) 0.025(3) 0.026(3) -0.005(2) -0.001(2) 0.004(3)
C12 0.025(3) 0.036(3) 0.024(3) -0.008(2) 0.006(2) -0.004(3)
C13 0.028(3) 0.023(3) 0.024(3) 0.005(2) -0.004(2) -0.005(2)
C14 0.024(3) 0.025(3) 0.023(2) 0.001(2) 0.003(2) 0.001(2)
O2 0.026(2) 0.0214(19) 0.0272(19) -0.0021(15) 0.0066(15) 0.0014(16)
C15 0.014(3) 0.019(3) 0.027(3) -0.0014(19) 0.0083(19) -0.002(2)
C16 0.016(3) 0.015(3) 0.031(3) 0.001(2) 0.008(2) 0.002(2)
C17 0.015(3) 0.023(3) 0.028(3) 0.003(2) 0.007(2) -0.003(2)
C18 0.013(3) 0.019(3) 0.032(3) -0.004(2) 0.005(2) 0.000(2)
C19 0.016(3) 0.013(3) 0.037(3) 0.001(2) 0.008(2) -0.001(2)
C20 0.012(3) 0.018(3) 0.028(3) 0.000(2) 0.0061(19) 0.001(2)
Br2 0.0319(3) 0.0313(4) 0.0315(3) -0.0088(2) 0.0043(2) -0.0050(3)
C21 0.014(3) 0.017(3) 0.034(3) 0.003(2) 0.008(2) 0.000(2)
N2 0.018(2) 0.027(2) 0.029(2) 0.0023(18) 0.0034(17) -0.001(2)
C22 0.023(3) 0.036(3) 0.035(3) 0.009(2) 0.005(2) -0.001(3)
C23 0.010(3) 0.027(3) 0.026(3) 0.007(2) -0.0007(19) 0.008(2)
C24 0.024(3) 0.024(3) 0.024(3) 0.001(2) 0.001(2) -0.005(3)
C25 0.030(3) 0.019(3) 0.029(3) -0.001(2) 0.004(2) -0.004(2)
C26 0.026(3) 0.030(3) 0.023(3) 0.000(2) 0.005(2) 0.002(3)
C27 0.026(3) 0.023(3) 0.031(3) -0.005(2) 0.002(2) 0.006(3)
C28 0.023(3) 0.019(3) 0.037(3) 0.006(2) -0.003(2) -0.007(2)

loop_
_atom_type_symbol
_atom_type_description
_atom_type_scat_dispersion_real
_atom_type_scat_dispersion_imag
_atom_type_scat_source
C C 0.0033 0.0016 'International Tables Vol C Tables 4.2.6.8 and 6.1.1.4'
H H 0.0000 0.0000 'International Tables Vol C Tables 4.2.6.8 and 6.1.1.4'
Br Br -0.2901 2.4595 'International Tables Vol C Tables 4.2.6.8 and 6.1.1.4'
N N 0.0061 0.0033 'International Tables Vol C Tables 4.2.6.8 and 6.1.1.4'
O O 0.0106 0.0060 'International Tables Vol C Tables 4.2.6.8 and 6.1.1.4'

loop_
_geom_angle_atom_site_label_1
_geom_angle_atom_site_label_2
_geom_angle_atom_site_label_3
_geom_angle
C1 O1 H1 106(4)
O1 C1 C2 119.3(4)
O1 C1 C6 121.1(4)
C2 C1 C6 119.6(4)
C3 C2 C1 120.1(5)
C3 C2 H2 120.0
C1 C2 H2 120.0
C4 C3 C2 120.0(4)
C4 C3 H3 120.0
C2 C3 H3 120.0
C5 C4 C3 121.2(4)
C5 C4 Br1 119.4(4)
C3 C4 Br1 119.4(3)
C4 C5 C6 119.9(4)
C4 C5 H4 120.1
C6 C5 H4 120.1
C5 C6 C1 119.1(4)
C5 C6 C7 119.7(4)
C1 C6 C7 121.1(4)
N1 C7 C6 121.6(4)
N1 C7 H5 119.2
C6 C7 H5 119.2
C7 N1 C8 117.4(4)
N1 C8 C9 110.6(4)
N1 C8 H6 109.5
C9 C8 H6 109.5
N1 C8 H7 109.5
C9 C8 H7 109.5
H6 C8 H7 108.1
C14 C9 C10 118.9(4)
C14 C9 C8 120.2(4)
C10 C9 C8 120.9(4)
C11 C10 C9 120.3(4)
C11 C10 H8 119.9
C9 C10 H8 119.9
C12 C11 C10 120.9(5)
C12 C11 H9 119.5
C10 C11 H9 119.5
C11 C12 C13 118.9(5)
C11 C12 H10 120.5
C13 C12 H10 120.5
C14 C13 C12 120.5(5)
C14 C13 H11 119.7
C12 C13 H11 119.7
C13 C14 C9 120.4(5)
C13 C14 H12 119.8
C9 C14 H12 119.8
C15 O2 H13 107(2)
O2 C15 C16 119.0(4)
O2 C15 C20 121.8(4)
C16 C15 C20 119.3(4)
C17 C16 C15 120.0(4)
C17 C16 H14 120.0
C15 C16 H14 120.0
C16 C17 C18 120.3(4)
C16 C17 H15 119.9
C18 C17 H15 119.9
C19 C18 C17 121.1(4)
C19 C18 Br2 119.8(4)
C17 C18 Br2 119.1(3)
C18 C19 C20 119.8(4)
C18 C19 H16 120.1
C20 C19 H16 120.1
C19 C20 C15 119.5(4)
C19 C20 C21 119.3(4)
C15 C20 C21 121.2(4)
N2 C21 C20 121.0(4)
N2 C21 H17 119.5
C20 C21 H17 119.5
C21 N2 C22 117.5(4)
N2 C22 C23 111.0(4)
N2 C22 H18 109.4
C23 C22 H18 109.4
N2 C22 H19 109.4
C23 C22 H19 109.4
H18 C22 H19 108.0
C24 C23 C28 119.1(5)
C24 C23 C22 120.3(4)
C28 C23 C22 120.6(5)
C23 C24 C25 120.7(5)
C23 C24 H20 119.7
C25 C24 H20 119.7
C26 C25 C24 120.0(5)
C26 C25 H21 120.0
C24 C25 H21 120.0
C27 C26 C25 119.5(5)
C27 C26 H22 120.3
C25 C26 H22 120.3
C26 C27 C28 120.6(5)
C26 C27 H23 119.7
C28 C27 H23 119.7
C27 C28 C23 120.1(5)
C27 C28 H24 119.9
C23 C28 H24 119.9

loop_
_geom_bond_atom_site_label_1
_geom_bond_atom_site_label_2
_geom_bond_distance
O1 C1 1.356(6)
O1 H1 0.87(6)
C1 C2 1.394(6)
C1 C6 1.412(6)
C2 C3 1.387(6)
C2 H2 0.9500
C3 C4 1.381(6)
C3 H3 0.9500
C4 C5 1.371(6)
C4 Br1 1.903(5)
C5 C6 1.404(6)
C5 H4 0.9500
C6 C7 1.468(6)
C7 N1 1.270(6)
C7 H5 0.9500
N1 C8 1.469(5)
C8 C9 1.517(6)
C8 H6 0.9900
C8 H7 0.9900
C9 C14 1.389(6)
C9 C10 1.390(6)
C10 C11 1.386(6)
C10 H8 0.9500
C11 C12 1.382(7)
C11 H9 0.9500
C12 C13 1.388(7)
C12 H10 0.9500
C13 C14 1.388(6)
C13 H11 0.9500
C14 H12 0.9500
O2 C15 1.353(5)
O2 H13 1.03(5)
C15 C16 1.407(6)
C15 C20 1.410(6)
C16 C17 1.376(6)
C16 H14 0.9500
C17 C18 1.386(6)
C17 H15 0.9500
C18 C19 1.369(6)
C18 Br2 1.906(5)
C19 C20 1.402(6)
C19 H16 0.9500
C20 C21 1.475(6)
C21 N2 1.272(6)
C21 H17 0.9500
N2 C22 1.483(6)
C22 C23 1.513(6)
C22 H18 0.9900
C22 H19 0.9900
C23 C24 1.382(7)
C23 C28 1.393(7)
C24 C25 1.390(6)
C24 H20 0.9500
C25 C26 1.386(6)
C25 H21 0.9500
C26 C27 1.380(7)
C26 H22 0.9500
C27 C28 1.385(6)
C27 H23 0.9500
C28 H24 0.9500

loop_
_geom_hbond_atom_site_label_D
_geom_hbond_atom_site_label_H
_geom_hbond_atom_site_label_A
_geom_hbond_distance_DH
_geom_hbond_distance_HA
_geom_hbond_distance_DA
_geom_hbond_angle_DHA
O1 H1 N1 0.87(6) 1.81(6) 2.597(5) 149(6)
O2 H13 N2 1.03(5) 1.68(4) 2.604(5) 147(4)

loop_
_geom_torsion_atom_site_label_1
_geom_torsion_atom_site_label_2
_geom_torsion_atom_site_label_3
_geom_torsion_atom_site_label_4
_geom_torsion
O1 C1 C2 C3 180.0(4)
C6 C1 C2 C3 0.7(7)
C1 C2 C3 C4 -0.4(7)
C2 C3 C4 C5 0.7(7)
C2 C3 C4 Br1 -178.7(3)
C3 C4 C5 C6 -1.2(7)
Br1 C4 C5 C6 178.2(3)
C4 C5 C6 C1 1.5(7)
C4 C5 C6 C7 -176.7(4)
O1 C1 C6 C5 179.5(4)
C2 C1 C6 C5 -1.3(7)
O1 C1 C6 C7 -2.3(7)
C2 C1 C6 C7 177.0(4)
C5 C6 C7 N1 -178.9(4)
C1 C6 C7 N1 2.8(7)
C6 C7 N1 C8 -178.9(4)
C7 N1 C8 C9 133.9(4)
N1 C8 C9 C14 75.2(5)
N1 C8 C9 C10 -106.1(5)
C14 C9 C10 C11 -0.5(7)
C8 C9 C10 C11 -179.2(4)
C9 C10 C11 C12 0.7(7)
C10 C11 C12 C13 -1.1(7)
C11 C12 C13 C14 1.2(7)
C12 C13 C14 C9 -1.0(7)
C10 C9 C14 C13 0.6(7)
C8 C9 C14 C13 179.4(4)
O2 C15 C16 C17 179.0(4)
C20 C15 C16 C17 -0.7(7)
C15 C16 C17 C18 1.5(7)
C16 C17 C18 C19 -1.4(7)
C16 C17 C18 Br2 -179.6(3)
C17 C18 C19 C20 0.4(7)
Br2 C18 C19 C20 178.5(3)
C18 C19 C20 C15 0.5(7)
C18 C19 C20 C21 -176.7(4)
O2 C15 C20 C19 -180.0(4)
C16 C15 C20 C19 -0.3(7)
O2 C15 C20 C21 -2.8(7)
C16 C15 C20 C21 176.8(4)
C19 C20 C21 N2 179.6(4)
C15 C20 C21 N2 2.4(7)
C20 C21 N2 C22 -178.7(4)
C21 N2 C22 C23 122.0(5)
N2 C22 C23 C24 -94.5(5)
N2 C22 C23 C28 84.9(5)
C28 C23 C24 C25 0.1(7)
C22 C23 C24 C25 179.5(4)
C23 C24 C25 C26 -1.0(7)
C24 C25 C26 C27 1.4(7)
C25 C26 C27 C28 -0.9(7)
C26 C27 C28 C23 -0.1(7)
C24 C23 C28 C27 0.5(7)
C22 C23 C28 C27 -178.9(4)
